data_7234693
loop_
_publ_author_name
'Fairbairn, Robyn E.'
'Teat, Simon J.'
'Ling, Irene'
'Dalgarno, Scott J.'

_publ_section_title
;
 Investigations into the assembly behaviour of a
 &#x2018;rigidified&#x2019; p-carboxylatocalix[4]arene
;
_journal_issue 43
_journal_name_full CrystEngComm
_journal_page_first 6659
_journal_paper_doi 10.1039/C9CE01326A
_journal_volume 21
_journal_year 2019
_chemical_formula_moiety 'C50 H42 Cu N2 O14, C6.33'
_chemical_formula_sum 'C55 H49 Cu N3 O14'
_chemical_formula_weight 1039.51
_space_group_crystal_system orthorhombic
_space_group_IT_number 20
_space_group_name_Hall 'C 2c 2'
_space_group_name_H-M_alt 'C 2 2 21'
_symmetry_space_group_name_Hall 'C 2c 2'
_symmetry_space_group_name_H-M 'C 2 2 21'
_atom_sites_solution_hydrogens geom
_audit_creation_date 2019-10-08
_audit_creation_method
;
Olex2 1.2
(compiled 2018.05.29 svn.r3510 for OlexSys, GUI svn.r5506)
;
_audit_update_record
;
2019-10-08 deposited with the CCDC.    2019-10-14 downloaded from the CCDC.
;
_cell_angle_alpha 90
_cell_angle_beta 90
_cell_angle_gamma 90
_cell_formula_units_Z 4
_cell_length_a 14.8977(4)
_cell_length_b 29.2369(9)
_cell_length_c 12.7603(5)
_cell_measurement_temperature 100(2)
_cell_volume 5557.9(3)
_computing_cell_refinement 'Bruker SAINT'
_computing_data_collection 'Bruker APEX2'
_computing_data_reduction 'Bruker SAINT'
_computing_molecular_graphics 'Olex2 (Dolomanov et al., 2009)'
_computing_publication_material 'Olex2 (Dolomanov et al., 2009)'
_computing_structure_refinement 'ShelXL (Sheldrick, 2015)'
_computing_structure_solution 'SHELXS-97 (Sheldrick, 2008)'
_diffrn_ambient_temperature 100.15
_diffrn_measured_fraction_theta_full 0.997
_diffrn_measured_fraction_theta_max 0.997
_diffrn_measurement_device_type 'Bruker Apex II CCD diffractometer'
_diffrn_measurement_method '\w rotation with narrow frames'
_diffrn_radiation_type Synchrotron
_diffrn_radiation_wavelength 0.7749
_diffrn_reflns_av_R_equivalents 0.0499
_diffrn_reflns_av_unetI/netI 0.0282
_diffrn_reflns_Laue_measured_fraction_full 0.997
_diffrn_reflns_Laue_measured_fraction_max 0.997
_diffrn_reflns_limit_h_max 16
_diffrn_reflns_limit_h_min -16
_diffrn_reflns_limit_k_max 32
_diffrn_reflns_limit_k_min -32
_diffrn_reflns_limit_l_max 14
_diffrn_reflns_limit_l_min -14
_diffrn_reflns_number 31696
_diffrn_reflns_point_group_measured_fraction_full 0.997
_diffrn_reflns_point_group_measured_fraction_max 0.997
_diffrn_reflns_theta_full 25.883
_diffrn_reflns_theta_max 25.883
_diffrn_reflns_theta_min 2.310
_diffrn_source 'Advanced Light Source station 11.3.1'
_exptl_absorpt_coefficient_mu 0.574
_exptl_absorpt_correction_T_max 0.8620
_exptl_absorpt_correction_T_min 0.7627
_exptl_absorpt_correction_type multi-scan
_exptl_absorpt_process_details
;
SADABS-2014/4 (Bruker,2014) was used for absorption correction.
wR2(int) was 0.0661 before and 0.0567 after correction.
The Ratio of minimum to maximum transmission is 0.8848.
The \l/2 correction factor is Not present.
;
_exptl_crystal_colour green
_exptl_crystal_density_diffrn 1.242
_exptl_crystal_density_meas ?
_exptl_crystal_density_method 'not measured'
_exptl_crystal_description block
_exptl_crystal_F_000 2164
_exptl_crystal_size_max 0.06
_exptl_crystal_size_mid 0.05
_exptl_crystal_size_min 0.05
_refine_diff_density_max 0.748
_refine_diff_density_min -0.890
_refine_diff_density_rms 0.082
_refine_ls_abs_structure_details
;
 Refined as an inversion twin.
;
_refine_ls_abs_structure_Flack 0.42(3)
_refine_ls_extinction_method none
_refine_ls_goodness_of_fit_ref 1.062
_refine_ls_hydrogen_treatment constr
_refine_ls_matrix_type full
_refine_ls_number_parameters 316
_refine_ls_number_reflns 4170
_refine_ls_number_restraints 46
_refine_ls_restrained_S_all 1.072
_refine_ls_R_factor_all 0.0707
_refine_ls_R_factor_gt 0.0654
_refine_ls_shift/su_max 0.000
_refine_ls_shift/su_mean 0.000
_refine_ls_structure_factor_coef Fsqd
_refine_ls_weighting_details 'w=1/[\s^2^(Fo^2^)+(0.1304P)^2^+8.0088P] where P=(Fo^2^+2Fc^2^)/3'
_refine_ls_weighting_scheme calc
_refine_ls_wR_factor_gt 0.1786
_refine_ls_wR_factor_ref 0.1843
_reflns_Friedel_coverage 0.790
_reflns_Friedel_fraction_full 0.997
_reflns_Friedel_fraction_max 0.997
_reflns_number_gt 3763
_reflns_number_total 4170
_reflns_threshold_expression 'I > 2\s(I)'
_cod_data_source_file c9ce01326a1.cif
_cod_data_source_block 7
_cod_depositor_comments
;
The following automatic conversions were performed:

'_exptl_crystal_density_meas' value 'not measured' was changed to '?'
- the value is perceived as not measured.

Automatic conversion script
Id: cif_fix_values 4973 2017-02-22 13:04:09Z antanas 

 Adding full bibliography for 7234691--7234694.cif.
;
_cod_database_code 7234693
_shelx_shelxl_version_number 2018/3
_shelx_space_group_comment
;
The symmetry employed for this shelxl refinement is uniquely defined
by the following loop, which should always be used as a source of
symmetry information in preference to the above space-group names.
They are only intended as comments.
;
_shelx_estimated_absorpt_t_max 0.972
_shelx_estimated_absorpt_t_min 0.966
_olex2_refinement_description
;
1. Twinned data refinement
 Scales: 0.58(3)
 0.42(3)
2. Fixed Uiso
 At 1.2 times of:
  All C(H) groups, All C(H,H) groups
3. Restrained distances
 C3-C19
 1.54 with sigma of 0.02
 C3-C20
 1.54 with sigma of 0.02
 O4-C19
 1.25 with sigma of 0.02
 O5-C19
 1.25 with sigma of 0.02
 O7-C20
 1.25 with sigma of 0.02
 O6-C20
 1.25 with sigma of 0.02
4. Restrained planarity
 C3, C20, O6, O7
 with sigma of 0.01
 C30, C31, C32, C33, C34, C35
 with sigma of 0.01
5. Uiso/Uaniso restraints and constraints
N1 \\sim C22 \\sim C23 \\sim C24 \\sim C25 \\sim C26: within 2A with sigma of
0.01 and sigma for terminal atoms of 0.02
Uanis(C3) = Uanis(C19) = Uanis(C20) = Uanis(O4) = Uanis(O5) = Uanis(O6) =
Uanis(O7)
Uiso(C34) = Uiso(C30) = Uiso(C31) = Uiso(C35) = Uiso(C32) = Uiso(C36) =
Uiso(C33) = Uiso(C37)
6. Others
 Fixed Sof: O4(0.5) O5(0.5) O6(0.5) O7(0.5) C19(0.5) C20(0.5) C31(0.5)
 C32(0.3333) C33(0.3333) C36(0.3333) C37(0.3333) C35(0.5) C34(0.3333)
7.a Secondary CH2 refined with riding coordinates:
 C7(H7A,H7B), C14(H14A,H14B), C15(H15A,H15B), C16(H16A,H16B), C17(H17A,H17B),
 C18(H18A,H18B)
7.b Aromatic/amide H refined with riding coordinates:
 C2(H2), C4(H4), C9(H9), C11(H11), C22(H22), C23(H23), C24(H24), C25(H25),
 C26(H26)
;
_olex2_submission_special_instructions 'No special instructions were received'

loop_
_space_group_symop_operation_xyz
'x, y, z'
'-x, -y, z+1/2'
'x, -y, -z'
'-x, y, -z+1/2'
'x+1/2, y+1/2, z'
'-x+1/2, -y+1/2, z+1/2'
'x+1/2, -y+1/2, -z'
'-x+1/2, y+1/2, -z+1/2'

loop_
_atom_site_label
_atom_site_type_symbol
_atom_site_fract_x
_atom_site_fract_y
_atom_site_fract_z
_atom_site_U_iso_or_equiv
_atom_site_adp_type
_atom_site_occupancy
_atom_site_site_symmetry_order
_atom_site_calc_flag
_atom_site_refinement_flags_posn
_atom_site_refinement_flags_adp
_atom_site_refinement_flags_occupancy
_atom_site_disorder_assembly
_atom_site_disorder_group
Cu1 Cu 0.500000 0.45051(3) 0.750000 0.0357(4) Uani 1 2 d S T P . .
O1 O -0.0187(3) 0.24284(16) 0.5610(5) 0.0597(17) Uani 1 1 d . . . . .
O2 O 0.1083(4) 0.1740(2) 0.5551(6) 0.0687(19) Uani 1 1 d . . . . .
O3 O 0.1233(4) 0.25010(17) 0.7222(5) 0.0561(17) Uani 1 1 d . . . . .
O4 O -0.1053(12) 0.4531(7) 0.5172(12) 0.069(2) Uani 0.5 1 d D . . A 1
O5 O 0.0448(10) 0.4551(6) 0.5013(12) 0.069(2) Uani 0.5 1 d D . . A 1
O6 O -0.1094(12) 0.4532(7) 0.4770(12) 0.069(2) Uani 0.5 1 d D . . B 2
O7 O 0.0345(9) 0.4519(6) 0.4504(12) 0.069(2) Uani 0.5 1 d D . . B 2
O8 O 0.3861(4) 0.41541(18) 0.6220(5) 0.0497(14) Uani 1 1 d . . . . .
O9 O 0.4127(3) 0.40309(17) 0.7912(5) 0.0443(14) Uani 1 1 d . . . . .
N1 N 0.5725(5) 0.4982(2) 0.6796(6) 0.0502(16) Uani 1 1 d . U . . .
C1 C -0.1035(5) 0.3108(2) 0.5464(6) 0.0381(17) Uani 1 1 d . . . . .
C2 C -0.1058(5) 0.3577(3) 0.5263(7) 0.049(2) Uani 1 1 d . . . . .
H2 H -0.161870 0.373226 0.528221 0.059 Uiso 1 1 calc R . . . .
C3 C -0.0298(6) 0.3821(3) 0.5040(9) 0.069(2) Uani 1 1 d D . . . .
C4 C 0.0520(5) 0.3593(3) 0.5009(7) 0.051(2) Uani 1 1 d . . . . .
H4 H 0.104730 0.375949 0.483734 0.061 Uiso 1 1 calc R . . . .
C5 C 0.0585(5) 0.3128(3) 0.5223(6) 0.044(2) Uani 1 1 d . . . . .
C6 C -0.0209(5) 0.2882(3) 0.5445(7) 0.0456(19) Uani 1 1 d . . . . .
C7 C 0.1528(5) 0.2904(3) 0.5273(7) 0.049(2) Uani 1 1 d . . . . .
H7A H 0.146655 0.256695 0.528069 0.059 Uiso 1 1 calc R . . . .
H7B H 0.187804 0.299053 0.464342 0.059 Uiso 1 1 calc R . . . .
C8 C 0.2014(5) 0.3058(2) 0.6238(7) 0.0407(18) Uani 1 1 d . . . . .
C9 C 0.2630(4) 0.3416(2) 0.6198(7) 0.0429(18) Uani 1 1 d . . . . .
H9 H 0.276534 0.355758 0.554686 0.052 Uiso 1 1 calc R . . . .
C10 C 0.3044(4) 0.3564(2) 0.7100(7) 0.0405(19) Uani 1 1 d . . . . .
C11 C 0.2821(4) 0.3374(2) 0.8051(6) 0.0335(16) Uani 1 1 d . . . . .
H11 H 0.310267 0.348724 0.866661 0.040 Uiso 1 1 calc R . . . .
C12 C 0.2198(5) 0.3021(2) 0.8146(6) 0.0374(17) Uani 1 1 d . . . . .
C13 C 0.1827(4) 0.2857(2) 0.7209(6) 0.040(2) Uani 1 1 d . . . . .
C14 C 0.1890(5) 0.2856(3) 0.9191(7) 0.0448(19) Uani 1 1 d . . . . .
H14A H 0.237037 0.290638 0.971442 0.054 Uiso 1 1 calc R . . . .
H14B H 0.176919 0.252309 0.915496 0.054 Uiso 1 1 calc R . . . .
C15 C -0.0073(7) 0.2165(3) 0.4647(9) 0.072(3) Uani 1 1 d . . . . .
H15A H 0.037209 0.231192 0.417998 0.087 Uiso 1 1 calc R . . . .
H15B H -0.064980 0.213631 0.426726 0.087 Uiso 1 1 calc R . . . .
C16 C 0.0262(5) 0.1693(3) 0.5013(10) 0.071(3) Uani 1 1 d . . . . .
H16A H -0.018930 0.155113 0.548032 0.085 Uiso 1 1 calc R . . . .
H16B H 0.034529 0.149010 0.439852 0.085 Uiso 1 1 calc R . . . .
C17 C 0.1030(10) 0.1726(4) 0.6708(12) 0.105(5) Uani 1 1 d . . . . .
H17A H 0.040638 0.179340 0.692817 0.126 Uiso 1 1 calc R . . . .
H17B H 0.118061 0.141404 0.695223 0.126 Uiso 1 1 calc R . . . .
C18 C 0.1641(8) 0.2056(3) 0.7205(8) 0.068(3) Uani 1 1 d . . . . .
H18A H 0.177556 0.195671 0.793026 0.082 Uiso 1 1 calc R . . . .
H18B H 0.221202 0.206858 0.681027 0.082 Uiso 1 1 calc R . . . .
C19 C -0.0288(13) 0.4331(6) 0.5092(19) 0.069(2) Uani 0.5 1 d D . . A 1
C20 C -0.0374(14) 0.4323(6) 0.4757(8) 0.069(2) Uani 0.5 1 d D . . B 2
C21 C 0.3713(5) 0.3945(2) 0.7054(7) 0.0395(17) Uani 1 1 d . . . . .
C22 C 0.5320(7) 0.5274(3) 0.6141(7) 0.061(2) Uani 1 1 d . U . . .
H22 H 0.468315 0.527291 0.610331 0.074 Uiso 1 1 calc R . . . .
C23 C 0.5791(8) 0.5579(3) 0.5516(9) 0.074(3) Uani 1 1 d . U . . .
H23 H 0.549194 0.577582 0.503688 0.089 Uiso 1 1 calc R . . . .
C24 C 0.6702(9) 0.5585(4) 0.5622(11) 0.092(3) Uani 1 1 d . U . . .
H24 H 0.704575 0.578895 0.520415 0.110 Uiso 1 1 calc R . . . .
C25 C 0.7113(9) 0.5316(4) 0.6280(12) 0.097(3) Uani 1 1 d . U . . .
H25 H 0.774549 0.533634 0.636669 0.117 Uiso 1 1 calc R . . . .
C26 C 0.6608(6) 0.4993(4) 0.6869(9) 0.074(3) Uani 1 1 d . U . . .
H26 H 0.690821 0.478333 0.731703 0.089 Uiso 1 1 calc R . . . .
C30 C 0.000000 0.3931(6) 0.750000 0.093(3) Uiso 1 2 d S T P C 2
C31 C 0.072(2) 0.4098(9) 0.7311(17) 0.093(3) Uiso 0.5 1 d . . . C 2
C32 C 0.087(3) 0.4470(14) 0.686(2) 0.093(3) Uiso 0.3333 1 d . . . C 2
C33 C 0.003(3) 0.4741(11) 0.650(2) 0.093(3) Uiso 0.3333 1 d . . . C 2
C36 C 0.070(3) 0.4704(13) 0.763(4) 0.093(3) Uiso 0.3333 1 d . . . . .
C37 C 0.000000 0.4907(9) 0.750000 0.093(3) Uiso 0.6666 2 d S T P C .
C35 C -0.084(2) 0.4175(10) 0.719(2) 0.093(3) Uiso 0.5 1 d . . . C 2
C34 C -0.073(3) 0.4562(14) 0.670(2) 0.093(3) Uiso 0.3333 1 d . . . C 2

loop_
_atom_site_aniso_label
_atom_site_aniso_U_11
_atom_site_aniso_U_22
_atom_site_aniso_U_33
_atom_site_aniso_U_23
_atom_site_aniso_U_13
_atom_site_aniso_U_12
Cu1 0.0235(6) 0.0283(6) 0.0552(7) 0.000 0.0011(5) 0.000
O1 0.029(3) 0.032(3) 0.119(5) -0.031(3) -0.004(3) 0.001(2)
O2 0.053(4) 0.046(3) 0.108(6) -0.023(3) 0.023(4) -0.003(3)
O3 0.038(3) 0.039(3) 0.092(5) -0.015(3) 0.008(3) -0.015(2)
O4 0.042(2) 0.072(3) 0.093(6) 0.047(4) 0.000(4) 0.0091(19)
O5 0.042(2) 0.072(3) 0.093(6) 0.047(4) 0.000(4) 0.0091(19)
O6 0.042(2) 0.072(3) 0.093(6) 0.047(4) 0.000(4) 0.0091(19)
O7 0.042(2) 0.072(3) 0.093(6) 0.047(4) 0.000(4) 0.0091(19)
O8 0.031(3) 0.050(3) 0.067(4) 0.009(3) -0.003(3) -0.004(2)
O9 0.025(3) 0.035(3) 0.073(4) 0.001(2) -0.001(3) -0.005(2)
N1 0.051(4) 0.035(3) 0.064(4) 0.005(3) 0.006(3) -0.008(3)
C1 0.025(4) 0.044(4) 0.045(4) -0.009(3) -0.005(3) 0.012(3)
C2 0.022(4) 0.049(4) 0.076(6) 0.017(4) -0.009(4) 0.004(3)
C3 0.042(2) 0.072(3) 0.093(6) 0.047(4) 0.000(4) 0.0091(19)
C4 0.025(4) 0.057(5) 0.070(5) 0.032(4) 0.005(4) 0.004(3)
C5 0.021(4) 0.056(5) 0.054(5) -0.025(4) -0.006(3) 0.007(3)
C6 0.031(4) 0.040(4) 0.066(5) -0.022(4) -0.009(3) 0.011(3)
C7 0.032(4) 0.041(4) 0.074(6) -0.015(4) -0.001(4) 0.019(3)
C8 0.027(4) 0.026(3) 0.070(5) -0.012(4) -0.013(4) 0.007(3)
C9 0.017(3) 0.038(4) 0.074(5) -0.006(4) 0.002(3) 0.011(3)
C10 0.012(3) 0.029(3) 0.081(6) 0.002(4) -0.005(3) 0.004(3)
C11 0.017(3) 0.024(3) 0.059(5) -0.007(3) -0.010(3) 0.000(3)
C12 0.024(3) 0.025(3) 0.063(5) 0.000(3) -0.002(3) 0.013(3)
C13 0.021(3) 0.030(3) 0.069(6) -0.011(3) -0.008(3) 0.005(3)
C14 0.024(3) 0.029(4) 0.082(6) 0.005(4) -0.019(4) 0.001(3)
C15 0.046(5) 0.053(5) 0.119(8) -0.045(5) -0.003(6) 0.007(5)
C16 0.035(5) 0.052(5) 0.125(9) -0.024(6) 0.008(5) -0.008(4)
C17 0.109(10) 0.056(6) 0.151(13) -0.018(7) 0.046(9) -0.029(7)
C18 0.096(8) 0.030(4) 0.079(7) -0.008(4) 0.012(5) -0.012(4)
C19 0.042(2) 0.072(3) 0.093(6) 0.047(4) 0.000(4) 0.0091(19)
C20 0.042(2) 0.072(3) 0.093(6) 0.047(4) 0.000(4) 0.0091(19)
C21 0.024(4) 0.032(4) 0.062(5) 0.010(3) 0.002(4) -0.001(3)
C22 0.075(5) 0.041(4) 0.068(5) 0.008(4) 0.015(4) 0.007(4)
C23 0.097(6) 0.047(5) 0.079(6) 0.013(4) 0.024(5) -0.002(5)
C24 0.102(7) 0.065(6) 0.107(7) 0.032(5) 0.025(6) -0.022(5)
C25 0.076(6) 0.092(6) 0.124(8) 0.029(6) 0.031(6) -0.034(6)
C26 0.050(5) 0.072(5) 0.100(6) 0.022(5) 0.012(5) -0.025(5)

loop_
_atom_type_symbol
_atom_type_description
_atom_type_scat_dispersion_real
_atom_type_scat_dispersion_imag
_atom_type_scat_source
C C 0.0040 0.0020 'International Tables Vol C Tables 4.2.6.8 and 6.1.1.4'
H H 0.0000 0.0000 'International Tables Vol C Tables 4.2.6.8 and 6.1.1.4'
N N 0.0076 0.0040 'International Tables Vol C Tables 4.2.6.8 and 6.1.1.4'
O O 0.0132 0.0074 'International Tables Vol C Tables 4.2.6.8 and 6.1.1.4'
Cu Cu 0.2913 1.4803 'International Tables Vol C Tables 4.2.6.8 and 6.1.1.4'

loop_
_geom_angle_atom_site_label_1
_geom_angle_atom_site_label_2
_geom_angle_atom_site_label_3
_geom_angle
_geom_angle_site_symmetry_1
_geom_angle_site_symmetry_3
O9 Cu1 O9 90.6(3) . 4_656
O9 Cu1 N1 90.8(2) 4_656 .
O9 Cu1 N1 90.8(2) . 4_656
O9 Cu1 N1 167.4(3) . .
O9 Cu1 N1 167.4(3) 4_656 4_656
N1 Cu1 N1 90.5(4) . 4_656
C6 O1 C15 113.1(7) . .
C16 O2 C17 116.0(9) . .
C13 O3 C18 114.6(6) . .
C21 O9 Cu1 103.1(4) . .
C22 N1 Cu1 119.1(6) . .
C26 N1 Cu1 122.0(7) . .
C26 N1 C22 118.5(8) . .
C2 C1 C14 120.2(6) . 4_556
C6 C1 C2 118.9(7) . .
C6 C1 C14 120.5(7) . 4_556
C1 C2 H2 119.0 . .
C3 C2 C1 121.9(7) . .
C3 C2 H2 119.0 . .
C2 C3 C4 118.9(8) . .
C2 C3 C19 121.2(11) . .
C2 C3 C20 119.5(10) . .
C4 C3 C19 118.1(10) . .
C4 C3 C20 121.5(10) . .
C3 C4 H4 119.2 . .
C3 C4 C5 121.6(7) . .
C5 C4 H4 119.2 . .
C4 C5 C6 118.5(7) . .
C4 C5 C7 118.9(7) . .
C6 C5 C7 122.4(7) . .
O1 C6 C1 119.1(7) . .
O1 C6 C5 120.8(6) . .
C1 C6 C5 120.0(7) . .
C5 C7 H7A 109.6 . .
C5 C7 H7B 109.6 . .
H7A C7 H7B 108.1 . .
C8 C7 C5 110.1(6) . .
C8 C7 H7A 109.6 . .
C8 C7 H7B 109.6 . .
C9 C8 C7 121.0(8) . .
C9 C8 C13 118.6(7) . .
C13 C8 C7 120.4(7) . .
C8 C9 H9 120.0 . .
C10 C9 C8 120.1(8) . .
C10 C9 H9 120.0 . .
C9 C10 C11 120.2(6) . .
C9 C10 C21 120.0(7) . .
C11 C10 C21 119.8(7) . .
C10 C11 H11 118.8 . .
C10 C11 C12 122.4(7) . .
C12 C11 H11 118.8 . .
C11 C12 C13 116.3(8) . .
C11 C12 C14 121.5(7) . .
C13 C12 C14 122.0(6) . .
O3 C13 C8 117.3(6) . .
O3 C13 C12 120.4(7) . .
C8 C13 C12 122.2(6) . .
C1 C14 H14A 109.5 4_556 .
C1 C14 H14B 109.5 4_556 .
C12 C14 C1 110.9(6) . 4_556
C12 C14 H14A 109.5 . .
C12 C14 H14B 109.5 . .
H14A C14 H14B 108.0 . .
O1 C15 H15A 110.8 . .
O1 C15 H15B 110.8 . .
O1 C15 C16 104.8(9) . .
H15A C15 H15B 108.9 . .
C16 C15 H15A 110.8 . .
C16 C15 H15B 110.8 . .
O2 C16 C15 109.9(7) . .
O2 C16 H16A 109.7 . .
O2 C16 H16B 109.7 . .
C15 C16 H16A 109.7 . .
C15 C16 H16B 109.7 . .
H16A C16 H16B 108.2 . .
O2 C17 H17A 109.1 . .
O2 C17 H17B 109.1 . .
H17A C17 H17B 107.9 . .
C18 C17 O2 112.3(9) . .
C18 C17 H17A 109.1 . .
C18 C17 H17B 109.1 . .
O3 C18 C17 109.8(10) . .
O3 C18 H18A 109.7 . .
O3 C18 H18B 109.7 . .
C17 C18 H18A 109.7 . .
C17 C18 H18B 109.7 . .
H18A C18 H18B 108.2 . .
O4 C19 C3 116.7(15) . .
O5 C19 O4 122.6(16) . .
O5 C19 C3 120.6(15) . .
O6 C20 O7 121.2(15) . .
O6 C20 C3 122.7(16) . .
O7 C20 C3 116.0(15) . .
O8 C21 O9 123.2(6) . .
O8 C21 C10 121.1(7) . .
O9 C21 C10 115.7(7) . .
N1 C22 H22 118.6 . .
N1 C22 C23 122.8(10) . .
C23 C22 H22 118.6 . .
C22 C23 H23 121.5 . .
C24 C23 C22 117.0(11) . .
C24 C23 H23 121.5 . .
C23 C24 H24 119.2 . .
C25 C24 C23 121.6(10) . .
C25 C24 H24 119.2 . .
C24 C25 H25 120.3 . .
C24 C25 C26 119.5(12) . .
C26 C25 H25 120.3 . .
N1 C26 C25 120.5(11) . .
N1 C26 H26 119.8 . .
C25 C26 H26 119.8 . .
C31 C30 C31 132(3) 4_556 .
C31 C30 C35 27.6(8) 4_556 .
C31 C30 C35 119.9(18) . .
C30 C31 C32 127(3) . .
C30 C31 C36 110(2) . .
C30 C31 C34 99.6(17) . 4_556
C32 C31 C36 42.4(19) . .
C32 C31 C34 71.2(15) . 4_556
C36 C31 C34 29.8(16) . 4_556
C35 C31 C30 100(4) 4_556 .
C35 C31 C32 96(4) 4_556 .
C35 C31 C36 59(4) 4_556 .
C35 C31 C34 31(3) 4_556 4_556
C31 C32 C33 116(4) . .
C31 C32 C37 104(2) . .
C31 C32 C34 69(2) . 4_556
C33 C32 C37 43.1(12) . .
C33 C32 C34 97(2) . 4_556
C36 C32 C31 94(3) . .
C36 C32 C33 78(3) . .
C36 C32 C37 35(2) . .
C36 C32 C35 70(3) . 4_556
C36 C32 C34 26(2) . 4_556
C35 C32 C33 121(3) 4_556 .
C35 C32 C37 91(2) 4_556 .
C35 C32 C34 43.7(18) 4_556 4_556
C34 C32 C37 55.2(16) 4_556 .
C32 C33 C36 43.1(18) . .
C36 C33 C36 79(2) 4_556 .
C37 C33 C32 86(2) . .
C37 C33 C36 48.6(17) . 4_556
C37 C33 C36 43.3(17) . .
C34 C33 C32 116(3) . .
C34 C33 C36 108(3) . .
C34 C33 C37 86(2) . .
C32 C36 C31 43(2) . .
C32 C36 C33 59(3) . .
C33 C36 C31 83(2) . .
C33 C36 C31 104(3) 4_556 .
C33 C36 C33 100(2) 4_556 .
C37 C36 C31 117(3) . .
C37 C36 C32 109(4) . .
C37 C36 C33 50.6(19) . .
C37 C36 C33 58(2) . 4_556
C37 C36 C35 128(3) . 4_556
C35 C36 C31 22.4(11) 4_556 .
C35 C36 C33 105(3) 4_556 .
C34 C36 C31 77(4) 4_556 .
C34 C36 C32 118(5) 4_556 .
C34 C36 C33 142(5) 4_556 .
C34 C36 C37 112(5) 4_556 .
C33 C37 C32 100(2) 4_556 .
C33 C37 C32 51(2) . .
C33 C37 C34 45(2) . .
C33 C37 C34 45(2) 4_556 4_556
C33 C37 C34 108(2) 4_556 .
C33 C37 C34 108(2) . 4_556
C36 C37 C32 101(3) . 4_556
C36 C37 C32 36(2) . .
C36 C37 C32 101(3) 4_556 .
C36 C37 C32 36(2) 4_556 4_556
C36 C37 C33 74(3) . 4_556
C36 C37 C33 86(3) 4_556 4_556
C36 C37 C33 74(3) 4_556 .
C36 C37 C33 86(3) . .
C36 C37 C36 122(4) 4_556 .
C36 C37 C34 29(2) 4_556 .
C36 C37 C34 109(3) . .
C36 C37 C34 109(3) 4_556 4_556
C36 C37 C34 29(2) . 4_556
C34 C37 C32 59.0(16) 4_556 .
C34 C37 C32 78.2(17) . .
C34 C37 C34 112(3) . 4_556
C31 C35 C30 52(4) 4_556 .
C31 C35 C34 133(5) 4_556 .
C34 C35 C30 116(3) . .
C33 C34 C37 49.4(14) . .
C33 C34 C35 125(4) . .
C36 C34 C31 73(4) 4_556 4_556
C36 C34 C32 36(3) 4_556 4_556
C36 C34 C33 88(4) 4_556 .
C36 C34 C37 39(3) 4_556 .
C36 C34 C35 88(4) 4_556 .
C37 C34 C31 91.2(18) . 4_556
C37 C34 C32 65.8(17) . 4_556
C35 C34 C37 107(2) . .

loop_
_geom_bond_atom_site_label_1
_geom_bond_atom_site_label_2
_geom_bond_distance
_geom_bond_site_symmetry_2
Cu1 O9 1.972(5) .
Cu1 O9 1.972(5) 4_656
Cu1 N1 1.978(6) .
Cu1 N1 1.978(6) 4_656
O1 C6 1.343(9) .
O1 C15 1.460(11) .
O2 C16 1.409(12) .
O2 C17 1.479(17) .
O3 C13 1.366(9) .
O3 C18 1.437(10) .
O4 C19 1.284(18) .
O5 C19 1.276(18) .
O6 C20 1.235(18) .
O7 C20 1.256(18) .
O8 C21 1.248(10) .
O9 C21 1.282(9) .
N1 C22 1.340(11) .
N1 C26 1.318(12) .
C1 C2 1.397(11) .
C1 C6 1.396(10) .
C1 C14 1.537(11) 4_556
C2 H2 0.9500 .
C2 C3 1.367(12) .
C3 C4 1.389(11) .
C3 C19 1.49(2) .
C3 C20 1.517(19) .
C4 H4 0.9500 .
C4 C5 1.391(12) .
C5 C6 1.413(11) .
C5 C7 1.551(10) .
C7 H7A 0.9900 .
C7 H7B 0.9900 .
C7 C8 1.498(12) .
C8 C9 1.392(11) .
C8 C13 1.400(12) .
C9 H9 0.9500 .
C9 C10 1.376(11) .
C10 C11 1.376(11) .
C10 C21 1.496(10) .
C11 H11 0.9500 .
C11 C12 1.393(10) .
C12 C13 1.401(11) .
C12 C14 1.491(12) .
C14 H14A 0.9900 .
C14 H14B 0.9900 .
C15 H15A 0.9900 .
C15 H15B 0.9900 .
C15 C16 1.540(14) .
C16 H16A 0.9900 .
C16 H16B 0.9900 .
C17 H17A 0.9900 .
C17 H17B 0.9900 .
C17 C18 1.470(16) .
C18 H18A 0.9900 .
C18 H18B 0.9900 .
C22 H22 0.9500 .
C22 C23 1.386(13) .
C23 H23 0.9500 .
C23 C24 1.365(17) .
C24 H24 0.9500 .
C24 C25 1.302(18) .
C25 H25 0.9500 .
C25 C26 1.424(14) .
C26 H26 0.9500 .
C30 C31 1.20(3) 4_556
C30 C31 1.20(3) .
C30 C35 1.49(3) .
C30 C35 1.49(3) 4_556
C31 C32 1.25(5) .
C31 C36 1.82(4) .
C31 C35 0.70(3) 4_556
C31 C34 1.85(5) 4_556
C32 C33 1.55(6) .
C32 C36 1.23(5) .
C32 C37 1.99(4) .
C32 C35 1.49(4) 4_556
C32 C34 1.87(4) 4_556
C33 C36 1.55(6) 4_556
C33 C36 1.76(6) .
C33 C37 1.37(3) .
C33 C34 1.27(6) .
C36 C37 1.21(4) .
C36 C35 1.58(4) 4_556
C36 C34 0.94(5) 4_556
C37 C34 1.79(4) 4_556
C37 C34 1.79(4) .
C35 C34 1.30(5) .

loop_
_twin_individual_id
_twin_individual_mass_fraction_refined
1 0.58(3)
2 0.42(3)
